data_1520212
loop_
_publ_author_name
'Callear, Samantha K.'
'Hursthouse, Michael B.'

_publ_section_title
;
 2-Methylimidazolium glutarate
;
_journal_name_full 'Crystal Structure Report Archive'
_journal_page_first 472
_journal_year 2008
_chemical_formula_sum 'C9 H14 N2 O4'
_chemical_formula_weight 214.22
_chemical_name_systematic
;
Glutaric acid & 2-methylimidazole
;
_space_group_IT_number 2
_symmetry_cell_setting triclinic
_symmetry_space_group_name_Hall '-P 1'
_symmetry_space_group_name_H-M 'P -1'
_atom_sites_solution_hydrogens geom
_atom_sites_solution_primary direct
_atom_sites_solution_secondary difmap
_cell_angle_alpha 78.350(4)
_cell_angle_beta 82.962(4)
_cell_angle_gamma 84.496(4)
_cell_formula_units_Z 2
_cell_length_a 5.3800(3)
_cell_length_b 8.1542(6)
_cell_length_c 12.6592(10)
_cell_measurement_reflns_used 2447
_cell_measurement_temperature 120(2)
_cell_measurement_theta_max 27.48
_cell_measurement_theta_min 2.91
_cell_volume 538.37(7)
_computing_cell_refinement 'DENZO (Otwinowski & Minor, 1997) & COLLECT (Hooft, R.W.W., 1998)'
_computing_data_collection 'COLLECT (Hooft, R.W.W., 1998)'
_computing_data_reduction 'DENZO (Otwinowski & Minor, 1997) & COLLECT (Hooft, R.W.W., 1998)'
_computing_structure_refinement 'SHELXL-97 (Sheldrick, 1997)'
_diffrn_ambient_temperature 120(2)
_diffrn_detector_area_resol_mean 9.091
_diffrn_measured_fraction_theta_full 0.997
_diffrn_measured_fraction_theta_max 0.997
_diffrn_measurement_device_type 'Bruker-Nonius 95mm CCD camera on \k-goniostat'
_diffrn_measurement_method '\f & \w scans'
_diffrn_radiation_monochromator '10cm confocal mirrors'
_diffrn_radiation_source 'Bruker-Nonius FR591 rotating anode'
_diffrn_radiation_type MoK\a
_diffrn_radiation_wavelength 0.71073
_diffrn_reflns_av_R_equivalents 0.1573
_diffrn_reflns_av_sigmaI/netI 0.1376
_diffrn_reflns_limit_h_max 6
_diffrn_reflns_limit_h_min -6
_diffrn_reflns_limit_k_max 10
_diffrn_reflns_limit_k_min -10
_diffrn_reflns_limit_l_max 16
_diffrn_reflns_limit_l_min -16
_diffrn_reflns_number 12443
_diffrn_reflns_theta_full 27.47
_diffrn_reflns_theta_max 27.47
_diffrn_reflns_theta_min 3.30
_exptl_absorpt_coefficient_mu 0.105
_exptl_absorpt_correction_T_max 0.9979
_exptl_absorpt_correction_T_min 0.9855
_exptl_absorpt_correction_type multi-scan
_exptl_absorpt_process_details 'SADABS V2.10 (Sheldrick, G.M., 2003)'
_exptl_crystal_colour colourless
_exptl_crystal_density_diffrn 1.321
_exptl_crystal_density_method 'not measured'
_exptl_crystal_description lath
_exptl_crystal_F_000 228
_exptl_crystal_size_max 0.14
_exptl_crystal_size_mid 0.06
_exptl_crystal_size_min 0.02
_refine_diff_density_max 0.260
_refine_diff_density_min -0.275
_refine_diff_density_rms 0.066
_refine_ls_extinction_method none
_refine_ls_goodness_of_fit_ref 1.046
_refine_ls_hydrogen_treatment constr
_refine_ls_matrix_type full
_refine_ls_number_parameters 143
_refine_ls_number_reflns 2457
_refine_ls_number_restraints 0
_refine_ls_restrained_S_all 1.046
_refine_ls_R_factor_all 0.1675
_refine_ls_R_factor_gt 0.0941
_refine_ls_shift/su_max 0.000
_refine_ls_shift/su_mean 0.000
_refine_ls_structure_factor_coef Fsqd
_refine_ls_weighting_details 'calc w=1/[\s^2^(Fo^2^)+(0.0284P)^2^+0.6170P] where P=(Fo^2^+2Fc^2^)/3'
_refine_ls_weighting_scheme calc
_refine_ls_wR_factor_gt 0.1477
_refine_ls_wR_factor_ref 0.1758
_reflns_number_gt 1441
_reflns_number_total 2457
_reflns_threshold_expression >2sigma(I)
_cod_data_source_file eCrystal-472.cif
_cod_data_source_block 06skc0049p-1
_cod_depositor_comments
;
Citation :
Callear, Samantha K. and Hursthouse, Michael B. (2008) 
University of Southampton, Crystal Structure Report Archive. 
(doi:10.5258/ecrystals/472)

More at:
http://ecrystals.chem.soton.ac.uk/472/
;
_cod_original_sg_symbol_H-M P-1
_cod_database_code 1520212

loop_
_symmetry_equiv_pos_as_xyz
'x, y, z'
'-x, -y, -z'

loop_
_atom_site_label
_atom_site_type_symbol
_atom_site_fract_x
_atom_site_fract_y
_atom_site_fract_z
_atom_site_U_iso_or_equiv
_atom_site_adp_type
_atom_site_occupancy
_atom_site_symmetry_multiplicity
_atom_site_calc_flag
_atom_site_refinement_flags
_atom_site_disorder_assembly
_atom_site_disorder_group
C1 C -0.3358(6) 0.3332(4) 0.4028(3) 0.0256(8) Uani 1 1 d . . .
C2 C -0.1155(6) 0.2120(4) 0.3784(3) 0.0289(8) Uani 1 1 d . . .
H2A H -0.1503 0.0984 0.4197 0.035 Uiso 1 1 calc R . .
H2B H 0.0353 0.2452 0.4042 0.035 Uiso 1 1 calc R . .
C3 C -0.0587(5) 0.2044(4) 0.2589(3) 0.0242(7) Uani 1 1 d . . .
H3A H -0.1955 0.1509 0.2361 0.029 Uiso 1 1 calc R . .
H3B H -0.0536 0.3200 0.2160 0.029 Uiso 1 1 calc R . .
C4 C 0.1894(5) 0.1064(4) 0.2352(3) 0.0253(8) Uani 1 1 d . . .
H4A H 0.3238 0.1571 0.2617 0.030 Uiso 1 1 calc R . .
H4B H 0.1805 -0.0101 0.2764 0.030 Uiso 1 1 calc R . .
C5 C 0.2604(6) 0.1011(4) 0.1169(3) 0.0252(7) Uani 1 1 d . . .
O1A O -0.3417(4) 0.3824(3) 0.49388(19) 0.0304(6) Uani 1 1 d . . .
H1 H -0.4509 0.4628 0.4961 0.04(2) Uiso 0.50 1 calc PR . .
O1B O -0.4921(4) 0.3798(3) 0.3384(2) 0.0352(6) Uani 1 1 d . . .
O5A O 0.4420(4) -0.0072(3) 0.0971(2) 0.0338(6) Uani 1 1 d . . .
H5 H 0.4769 0.0022 0.0297 0.08(3) Uiso 0.50 1 calc PR . .
O5B O 0.1524(4) 0.1976(3) 0.04650(19) 0.0362(7) Uani 1 1 d . . .
C22 C 1.1175(6) -0.3465(4) 0.1819(3) 0.0267(8) Uani 1 1 d . . .
C24 C 0.7835(6) -0.2257(4) 0.2632(3) 0.0271(8) Uani 1 1 d . . .
H24 H 0.6275 -0.1629 0.2741 0.032 Uiso 1 1 calc R . .
C25 C 0.9270(6) -0.3058(4) 0.3406(3) 0.0283(8) Uani 1 1 d . . .
H25 H 0.8925 -0.3107 0.4165 0.034 Uiso 1 1 calc R . .
C26 C 1.2996(6) -0.4047(5) 0.0975(3) 0.0336(9) Uani 1 1 d . . .
H26A H 1.4510 -0.4575 0.1299 0.050 Uiso 1 1 calc R . .
H26B H 1.3442 -0.3086 0.0403 0.050 Uiso 1 1 calc R . .
H26C H 1.2243 -0.4864 0.0664 0.050 Uiso 1 1 calc R . .
N21 N 1.1347(5) -0.3795(3) 0.2874(2) 0.0275(7) Uani 1 1 d . . .
H21 H 1.2595 -0.4394 0.3190 0.095(19) Uiso 1 1 calc R . .
N23 N 0.9052(5) -0.2518(3) 0.1654(2) 0.0272(7) Uani 1 1 d . . .
H23 H 0.8511 -0.2120 0.1017 0.079(17) Uiso 1 1 calc R . .

loop_
_atom_site_aniso_label
_atom_site_aniso_U_11
_atom_site_aniso_U_22
_atom_site_aniso_U_33
_atom_site_aniso_U_23
_atom_site_aniso_U_13
_atom_site_aniso_U_12
C1 0.0232(16) 0.0282(18) 0.026(2) -0.0070(15) -0.0060(14) 0.0031(13)
C2 0.0272(17) 0.0318(18) 0.027(2) -0.0081(15) -0.0018(14) 0.0068(14)
C3 0.0227(16) 0.0270(17) 0.0237(18) -0.0065(14) -0.0068(13) 0.0037(13)
C4 0.0227(16) 0.0282(17) 0.0247(19) -0.0067(14) -0.0037(14) 0.0037(14)
C5 0.0225(16) 0.0273(17) 0.027(2) -0.0094(15) -0.0041(14) 0.0012(14)
O1A 0.0296(13) 0.0401(15) 0.0219(14) -0.0133(11) -0.0052(10) 0.0146(11)
O1B 0.0303(13) 0.0426(14) 0.0378(16) -0.0223(12) -0.0141(11) 0.0156(11)
O5A 0.0361(14) 0.0394(14) 0.0232(15) -0.0097(12) -0.0022(11) 0.0175(11)
O5B 0.0388(14) 0.0423(14) 0.0233(14) -0.0057(11) -0.0054(11) 0.0195(11)
C22 0.0239(17) 0.0284(18) 0.028(2) -0.0047(15) -0.0047(14) 0.0004(14)
C24 0.0236(17) 0.0311(18) 0.026(2) -0.0056(15) -0.0004(14) 0.0004(14)
C25 0.0295(18) 0.0289(18) 0.0249(19) -0.0045(15) -0.0019(14) 0.0032(14)
C26 0.0288(18) 0.040(2) 0.031(2) -0.0120(17) 0.0015(15) 0.0034(15)
N21 0.0255(14) 0.0282(15) 0.0284(17) -0.0047(13) -0.0066(12) 0.0032(12)
N23 0.0258(14) 0.0333(16) 0.0215(16) -0.0030(13) -0.0062(12) 0.0028(12)

loop_
_atom_type_symbol
_atom_type_description
_atom_type_scat_dispersion_real
_atom_type_scat_dispersion_imag
_atom_type_scat_source
C C 0.0033 0.0016 'International Tables Vol C Tables 4.2.6.8 and 6.1.1.4'
H H 0.0000 0.0000 'International Tables Vol C Tables 4.2.6.8 and 6.1.1.4'
N N 0.0061 0.0033 'International Tables Vol C Tables 4.2.6.8 and 6.1.1.4'
O O 0.0106 0.0060 'International Tables Vol C Tables 4.2.6.8 and 6.1.1.4'

loop_
_geom_angle_atom_site_label_1
_geom_angle_atom_site_label_2
_geom_angle_atom_site_label_3
_geom_angle
_geom_angle_site_symmetry_1
_geom_angle_site_symmetry_3
O1B C1 O1A 124.2(3) . .
O1B C1 C2 120.7(3) . .
O1A C1 C2 115.1(3) . .
C1 C2 C3 113.9(3) . .
C1 C2 H2A 108.8 . .
C3 C2 H2A 108.8 . .
C1 C2 H2B 108.8 . .
C3 C2 H2B 108.8 . .
H2A C2 H2B 107.7 . .
C4 C3 C2 112.2(3) . .
C4 C3 H3A 109.2 . .
C2 C3 H3A 109.2 . .
C4 C3 H3B 109.2 . .
C2 C3 H3B 109.2 . .
H3A C3 H3B 107.9 . .
C5 C4 C3 114.4(3) . .
C5 C4 H4A 108.7 . .
C3 C4 H4A 108.7 . .
C5 C4 H4B 108.7 . .
C3 C4 H4B 108.7 . .
H4A C4 H4B 107.6 . .
O5B C5 O5A 124.0(3) . .
O5B C5 C4 120.7(3) . .
O5A C5 C4 115.2(3) . .
C1 O1A H1 109.5 . .
C5 O5A H5 109.5 . .
N21 C22 N23 107.4(3) . .
N21 C22 C26 126.4(3) . .
N23 C22 C26 126.1(3) . .
C25 C24 N23 107.0(3) . .
C25 C24 H24 126.5 . .
N23 C24 H24 126.5 . .
C24 C25 N21 106.2(3) . .
C24 C25 H25 126.9 . .
N21 C25 H25 126.9 . .
C22 C26 H26A 109.5 . .
C22 C26 H26B 109.5 . .
H26A C26 H26B 109.5 . .
C22 C26 H26C 109.5 . .
H26A C26 H26C 109.5 . .
H26B C26 H26C 109.5 . .
C22 N21 C25 109.8(3) . .
C22 N21 H21 125.1 . .
C25 N21 H21 125.1 . .
C22 N23 C24 109.5(3) . .
C22 N23 H23 125.3 . .
C24 N23 H23 125.3 . .

loop_
_geom_bond_atom_site_label_1
_geom_bond_atom_site_label_2
_geom_bond_distance
_geom_bond_site_symmetry_2
C1 O1B 1.224(4) .
C1 O1A 1.291(4) .
C1 C2 1.512(4) .
C2 C3 1.519(5) .
C2 H2A 0.9900 .
C2 H2B 0.9900 .
C3 C4 1.518(4) .
C3 H3A 0.9900 .
C3 H3B 0.9900 .
C4 C5 1.507(5) .
C4 H4A 0.9900 .
C4 H4B 0.9900 .
C5 O5B 1.228(4) .
C5 O5A 1.289(4) .
O1A H1 0.8400 .
O5A H5 0.8400 .
C22 N21 1.320(4) .
C22 N23 1.330(4) .
C22 C26 1.478(5) .
C24 C25 1.347(4) .
C24 N23 1.374(4) .
C24 H24 0.9500 .
C25 N21 1.384(4) .
C25 H25 0.9500 .
C26 H26A 0.9800 .
C26 H26B 0.9800 .
C26 H26C 0.9800 .
N21 H21 0.8800 .
N23 H23 0.8800 .

loop_
_geom_hbond_atom_site_label_D
_geom_hbond_atom_site_label_H
_geom_hbond_atom_site_label_A
_geom_hbond_distance_DH
_geom_hbond_distance_HA
_geom_hbond_distance_DA
_geom_hbond_angle_DHA
_geom_hbond_site_symmetry_A
N23 H23 O5A 0.88 2.63 3.133(3) 117.2 .
O1A H1 O1A 0.84 1.62 2.456(4) 177.3 2_466
O1A H1 O1B 0.84 2.64 3.152(3) 120.4 2_466
O5A H5 O5A 0.84 1.60 2.443(5) 175.5 2_655
N23 H23 O5B 0.88 1.86 2.681(4) 154.8 2_655
N21 H21 O1B 0.88 1.89 2.711(3) 154.4 1_745
N21 H21 O1A 0.88 2.60 3.104(4) 117.3 2_656
